data_4340174
loop_
_publ_author_name
'Kato, Merii'
'Tanase, Tomoaki'
'Mikuriya, Masahiro'

_publ_section_title
;
 Dinuclear copper(II) complexes with {Cu2(mu-hydroxo)bis(mu-carboxylato)}+
 cores and their reactions with sugar phosphate esters: A substrate
 binding model of fructose-1,6-bisphosphatase.
;
_journal_issue 7
_journal_name_full 'Inorganic chemistry'
_journal_page_first 2925
_journal_page_last 2941
_journal_paper_doi 10.1021/ic051942d
_journal_volume 45
_journal_year 2006
_chemical_formula_sum 'C66 H77 Cu2 N7 O19.5 P'
_chemical_formula_weight 1438.44
_space_group_IT_number 15
_symmetry_cell_setting monoclinic
_symmetry_Int_Tables_number 15
_symmetry_space_group_name_Hall '-C 2yc'
_symmetry_space_group_name_H-M 'C 1 2/c 1'
_cell_angle_alpha 90
_cell_angle_beta 120.970(4)
_cell_angle_gamma 90
_cell_formula_units_Z 8
_cell_length_a 31.485(5)
_cell_length_b 27.913(3)
_cell_length_c 20.226(3)
_cell_measurement_reflns_used 9128
_cell_measurement_temperature 153.2
_cell_measurement_theta_max 26.0
_cell_measurement_theta_min 3.0
_cell_volume 15241(4)
_computing_cell_refinement CRYSTALCLEAR
_computing_data_collection CRYSTALCLEAR
_computing_data_reduction 'teXsan Ver. 1.11'
_computing_molecular_graphics ORTEP-II
_computing_publication_material 'teXsan Ver. 1.11'
_computing_structure_refinement 'teXsan Ver. 1.10'
_computing_structure_solution 'DIRDIF94 (PATTY)'
_diffrn_detector_area_resol_mean 14.62
_diffrn_measured_fraction_theta_full 0.9586
_diffrn_measured_fraction_theta_max 0.9586
_diffrn_measurement_device_type 'Rigaku/MSC Mercury CCD'
_diffrn_measurement_method \w
_diffrn_radiation_type 'Mo K\a'
_diffrn_radiation_wavelength 0.7107
_diffrn_reflns_av_R_equivalents 0.070
_diffrn_reflns_limit_h_max 37
_diffrn_reflns_limit_h_min -37
_diffrn_reflns_limit_k_max 32
_diffrn_reflns_limit_k_min -32
_diffrn_reflns_limit_l_max 18
_diffrn_reflns_limit_l_min -24
_diffrn_reflns_number 38223
_diffrn_reflns_theta_full 25.90
_diffrn_reflns_theta_max 25.90
_exptl_absorpt_coefficient_mu 0.648
_exptl_absorpt_correction_T_max 1.000
_exptl_absorpt_correction_T_min 0.878
_exptl_absorpt_correction_type multi-scan
_exptl_absorpt_process_details 'Jacobson, R. (1998) Private communication'
_exptl_crystal_colour blue
_exptl_crystal_density_diffrn 1.254
_exptl_crystal_density_method 'not measured'
_exptl_crystal_description Prism
_exptl_crystal_size_max 0.250
_exptl_crystal_size_mid 0.250
_exptl_crystal_size_min 0.200
_refine_diff_density_max 1.15
_refine_diff_density_min -0.58
_refine_ls_extinction_method none
_refine_ls_goodness_of_fit_ref 2.219
_refine_ls_hydrogen_treatment noref
_refine_ls_number_parameters 503
_refine_ls_number_reflns 4732
_refine_ls_R_factor_gt 0.1031
_refine_ls_shift/su_max 0.972
_refine_ls_structure_factor_coef Fsqd
_refine_ls_weighting_details 'w = 1/[\s^2^(Fo^2^) + (0.03000(Max(Fo^2^,0) + 2Fc^2^)/3)^2^]'
_refine_ls_weighting_scheme calc
_refine_ls_wR_factor_ref 0.2149
_reflns_number_gt 4732
_reflns_number_total 14209
_reflns_threshold_expression F^2^>2.0\s(F^2^)
_cod_data_source_file ic051942dsi20060202_013414.cif
_cod_data_source_block '[Cu2(XDK)(DPP)(bpy)2]NO3_complex_11'
_cod_original_cell_volume 15240(4)
_cod_original_formula_sum 'C66 H77 Cu2 N7 O19.50 P '
_cod_database_code 4340174

loop_
_symmetry_equiv_pos_as_xyz
x,y,z
-x,y,1/2-z
-x,-y,-z
x,-y,1/2+z
1/2+x,1/2+y,z
1/2-x,1/2+y,1/2-z
1/2-x,1/2-y,-z
1/2+x,1/2-y,1/2+z

loop_
_atom_site_label
_atom_site_type_symbol
_atom_site_fract_x
_atom_site_fract_y
_atom_site_fract_z
_atom_site_U_iso_or_equiv
_atom_site_adp_type
_atom_site_occupancy
_atom_site_calc_flag
_atom_site_refinement_flags
Cu(2) Cu 0.24779(6) 0.18318(5) 0.39450(9) 0.0388(4) Uani 1.00 d .
Cu(1) Cu 0.28088(6) 0.13454(5) 0.22590(9) 0.0421(4) Uani 1.00 d .
P(1) P 0.2494(1) 0.2425(1) 0.2566(2) 0.0414(10) Uani 1.00 d .
O(1) O 0.2703(3) 0.2043(2) 0.2284(5) 0.045(2) Uani 1.00 d .
O(2) O 0.2324(3) 0.2312(2) 0.3118(4) 0.038(2) Uani 1.00 d .
O(3) O 0.2879(3) 0.2866(2) 0.2947(4) 0.042(2) Uani 1.00 d .
O(4) O 0.2043(3) 0.2648(3) 0.1775(4) 0.043(2) Uani 1.00 d .
O(101) O 0.3432(3) 0.1357(3) 0.3250(4) 0.040(2) Uani 1.00 d .
O(102) O 0.3166(3) 0.1548(2) 0.4051(4) 0.039(2) Uani 1.00 d .
O(103) O 0.4106(3) 0.0226(3) 0.4192(4) 0.045(2) Uani 1.00 d .
O(104) O 0.3463(3) 0.0898(3) 0.5552(4) 0.048(3) Uani 1.00 d .
O(201) O 0.1946(3) 0.1409(3) 0.3237(4) 0.039(2) Uani 1.00 d .
O(202) O 0.2243(3) 0.1114(3) 0.2502(5) 0.046(3) Uani 1.00 d .
O(203) O 0.1811(3) 0.0181(3) 0.3911(5) 0.047(2) Uani 1.00 d .
O(204) O 0.2299(3) -0.0059(3) 0.2163(5) 0.053(3) Uani 1.00 d .
O(311) O 1.0055(8) 0.0869(7) 0.522(1) 0.080(7) Uiso 0.50 d P
O(312) O 1.0017(10) 0.0232(8) 0.487(1) 0.120(10) Uiso 0.50 d P
O(313) O 0.9787(9) 0.0353(9) 0.576(1) 0.109(9) Uiso 0.50 d P
O(321) O 0.505(1) 0.273(1) 0.602(2) 0.15(1) Uiso 0.50 d P
O(322) O 0.496(1) 0.308(1) 0.686(2) 0.14(1) Uiso 0.50 d P
O(323) O 0.5222(4) 0.2435(4) 0.7016(7) 0.109(4) Uiso 1.00 d .
O(401) O 0.9661(9) 0.1969(8) 0.619(1) 0.25(1) Uiso 1.00 d .
O(402) O 0.9384(5) 0.1245(5) 0.0343(8) 0.144(6) Uiso 1.00 d .
O(403) O 0.5293(6) 0.0532(6) 0.2139(10) 0.178(7) Uiso 1.00 d .
O(404) O 0.9730(6) 0.1060(6) 0.6697(9) 0.157(6) Uiso 1.00 d .
N(1) N 0.2285(4) 0.1321(3) 0.1110(5) 0.043(3) Uani 1.00 d .
N(2) N 0.2992(4) 0.0716(3) 0.1980(6) 0.046(3) Uani 1.00 d .
N(3) N 0.2931(4) 0.2290(3) 0.4815(6) 0.043(3) Uani 1.00 d .
N(4) N 0.2468(4) 0.1524(3) 0.4828(5) 0.039(3) Uani 1.00 d .
N(101) N 0.3788(4) 0.0569(3) 0.4860(6) 0.041(3) Uani 1.00 d .
N(201) N 0.2057(4) 0.0097(3) 0.3034(6) 0.043(3) Uani 1.00 d .
N(301) N 0.9927(10) 0.0482(10) 0.528(2) 0.083(9) Uiso 0.50 d P
N(302) N 0.5055(7) 0.2793(7) 0.654(1) 0.036(5) Uiso 0.50 d P
C(1) C 0.3183(4) 0.2671(4) 0.4744(6) 0.034(3) Uiso 1.00 d .
C(2) C 0.3565(5) 0.2915(5) 0.5404(7) 0.048(4) Uiso 1.00 d .
C(3) C 0.3671(5) 0.2773(4) 0.6107(7) 0.040(3) Uiso 1.00 d .
C(4) C 0.3414(4) 0.2375(4) 0.6200(7) 0.036(3) Uiso 1.00 d .
C(5) C 0.3060(4) 0.2141(4) 0.5542(7) 0.036(3) Uiso 1.00 d .
C(6) C 0.2775(4) 0.1720(4) 0.5559(6) 0.032(3) Uiso 1.00 d .
C(7) C 0.2783(4) 0.1544(4) 0.6207(7) 0.035(3) Uiso 1.00 d .
C(8) C 0.2486(5) 0.1147(4) 0.6106(7) 0.045(4) Uiso 1.00 d .
C(9) C 0.2182(5) 0.0943(5) 0.5409(7) 0.052(4) Uiso 1.00 d .
C(10) C 0.2174(5) 0.1148(4) 0.4758(7) 0.042(4) Uiso 1.00 d .
C(11) C 0.1914(5) 0.1622(5) 0.0714(8) 0.053(4) Uiso 1.00 d .
C(12) C 0.1514(5) 0.1546(5) -0.0032(8) 0.056(4) Uiso 1.00 d .
C(13) C 0.1513(5) 0.1101(5) -0.0349(8) 0.065(5) Uiso 1.00 d .
C(14) C 0.1898(5) 0.0776(5) 0.0026(7) 0.050(4) Uiso 1.00 d .
C(15) C 0.2276(4) 0.0901(4) 0.0739(7) 0.037(3) Uiso 1.00 d .
C(16) C 0.2696(5) 0.0578(4) 0.1241(7) 0.041(4) Uiso 1.00 d .
C(17) C 0.2805(5) 0.0141(5) 0.0941(8) 0.054(4) Uiso 1.00 d .
C(18) C 0.3200(5) -0.0119(4) 0.1470(7) 0.050(4) Uiso 1.00 d .
C(19) C 0.3502(5) 0.0015(5) 0.2242(8) 0.056(4) Uiso 1.00 d .
C(20) C 0.3384(5) 0.0451(4) 0.2477(7) 0.047(4) Uiso 1.00 d .
C(21) C 0.3220(4) 0.3049(4) 0.2775(7) 0.035(3) Uiso 1.00 d .
C(22) C 0.3220(5) 0.2927(4) 0.2116(7) 0.043(4) Uiso 1.00 d .
C(23) C 0.3582(6) 0.3133(5) 0.1963(9) 0.072(5) Uiso 1.00 d .
C(24) C 0.3925(6) 0.3430(5) 0.2513(9) 0.070(5) Uiso 1.00 d .
C(25) C 0.3930(6) 0.3563(5) 0.3171(8) 0.067(5) Uiso 1.00 d .
C(26) C 0.3570(5) 0.3363(5) 0.3298(8) 0.052(4) Uiso 1.00 d .
C(27) C 0.1741(5) 0.3022(4) 0.1800(7) 0.039(3) Uiso 1.00 d .
C(28) C 0.1882(5) 0.3492(4) 0.1781(7) 0.041(4) Uiso 1.00 d .
C(29) C 0.1565(5) 0.3859(4) 0.1764(7) 0.046(4) Uiso 1.00 d .
C(30) C 0.1150(5) 0.3746(4) 0.1772(7) 0.048(4) Uiso 1.00 d .
C(31) C 0.1013(5) 0.3282(4) 0.1793(7) 0.048(4) Uiso 1.00 d .
C(32) C 0.1320(5) 0.2908(4) 0.1777(7) 0.044(4) Uiso 1.00 d .
C(101) C 0.3496(5) 0.1502(4) 0.3886(7) 0.033(3) Uiso 1.00 d .
C(102) C 0.3798(5) 0.0909(4) 0.5415(7) 0.038(4) Uiso 1.00 d .
C(103) C 0.4151(5) 0.0527(5) 0.4648(8) 0.049(4) Uiso 1.00 d .
C(104) C 0.4073(5) 0.2183(4) 0.4202(7) 0.043(4) Uiso 1.00 d .
C(105) C 0.4332(5) 0.1372(5) 0.6601(7) 0.053(4) Uiso 1.00 d .
C(106) C 0.5044(5) 0.0649(4) 0.5080(7) 0.049(4) Uiso 1.00 d .
C(107) C 0.4040(4) 0.1671(4) 0.4512(7) 0.039(3) Uiso 1.00 d .
C(108) C 0.4111(4) 0.1723(4) 0.5312(6) 0.036(3) Uiso 1.00 d .
C(109) C 0.4246(4) 0.1249(4) 0.5812(7) 0.038(3) Uiso 1.00 d .
C(110) C 0.4689(5) 0.1011(4) 0.5826(7) 0.047(4) Uiso 1.00 d .
C(111) C 0.4577(5) 0.0889(4) 0.5036(7) 0.043(4) Uiso 1.00 d .
C(112) C 0.4436(4) 0.1348(4) 0.4515(7) 0.041(3) Uiso 1.00 d .
C(201) C 0.1895(5) 0.1188(4) 0.2628(7) 0.042(4) Uiso 1.00 d .
C(202) C 0.1693(5) 0.0179(4) 0.3235(7) 0.037(3) Uiso 1.00 d .
C(203) C 0.1957(5) 0.0051(4) 0.2253(7) 0.038(3) Uiso 1.00 d .
C(204) C 0.1095(5) 0.1503(5) 0.1644(8) 0.055(4) Uiso 1.00 d .
C(205) C 0.0824(6) 0.0080(5) 0.2865(8) 0.069(5) Uiso 1.00 d .
C(206) C 0.1341(5) -0.0118(5) 0.0880(8) 0.052(4) Uiso 1.00 d .
C(207) C 0.1352(4) 0.1026(4) 0.2025(6) 0.033(3) Uiso 1.00 d .
C(208) C 0.1075(5) 0.0809(4) 0.2397(7) 0.044(4) Uiso 1.00 d .
C(209) C 0.1174(5) 0.0256(4) 0.2597(7) 0.041(4) Uiso 1.00 d .
C(210) C 0.1065(5) -0.0028(5) 0.1856(7) 0.048(4) Uiso 1.00 d .
C(211) C 0.1438(5) 0.0146(4) 0.1604(7) 0.048(4) Uiso 1.00 d .
C(212) C 0.1329(4) 0.0699(4) 0.1383(7) 0.035(3) Uiso 1.00 d .
C(301) C 0.2922(5) 0.0325(4) 0.3950(7) 0.039(3) Uiso 1.00 d .
C(302) C 0.3401(4) 0.0217(4) 0.4577(7) 0.038(3) Uiso 1.00 d .
C(303) C 0.3497(4) -0.0257(4) 0.4903(7) 0.039(3) Uiso 1.00 d .
C(304) C 0.3122(5) -0.0591(4) 0.4586(7) 0.046(4) Uiso 1.00 d .
C(305) C 0.2650(5) -0.0494(4) 0.3976(7) 0.040(3) Uiso 1.00 d .
C(306) C 0.2549(4) -0.0013(4) 0.3641(7) 0.036(3) Uiso 1.00 d .
C(307) C 0.4003(5) -0.0373(5) 0.5597(8) 0.057(4) Uiso 1.00 d .
C(308) C 0.2244(5) -0.0874(4) 0.3617(7) 0.048(4) Uiso 1.00 d .
C(401) C 0.975(1) 0.199(1) 0.540(2) 0.26(2) Uiso 1.00 d .
C(402) C 0.9393(8) 0.0924(8) 0.094(1) 0.130(8) Uiso 1.00 d .
H(1) H 0.2967 0.2706 0.1768 0.0531 Uiso 1.00 calc .
H(2) H 0.3585 0.3056 0.1480 0.0872 Uiso 1.00 calc .
H(3) H 0.4174 0.3575 0.2432 0.0869 Uiso 1.00 calc .
H(4) H 0.4173 0.3782 0.3534 0.0797 Uiso 1.00 calc .
H(5) H 0.3563 0.3442 0.3766 0.0582 Uiso 1.00 calc .
H(6) H 0.2196 0.3560 0.1806 0.0548 Uiso 1.00 calc .
H(7) H 0.1652 0.4197 0.1764 0.0575 Uiso 1.00 calc .
H(8) H 0.0935 0.4012 0.1768 0.0612 Uiso 1.00 calc .
H(9) H 0.0709 0.3195 0.1808 0.0629 Uiso 1.00 calc .
H(10) H 0.1242 0.2568 0.1756 0.0475 Uiso 1.00 calc .
H(11) H 0.3093 0.2784 0.4237 0.0442 Uiso 1.00 calc .
H(12) H 0.3755 0.3168 0.5343 0.0573 Uiso 1.00 calc .
H(13) H 0.3918 0.2943 0.6559 0.0484 Uiso 1.00 calc .
H(14) H 0.3487 0.2271 0.6725 0.0449 Uiso 1.00 calc .
H(15) H 0.2979 0.1698 0.6697 0.0426 Uiso 1.00 calc .
H(16) H 0.2478 0.1012 0.6544 0.0549 Uiso 1.00 calc .
H(17) H 0.1985 0.0668 0.5355 0.0578 Uiso 1.00 calc .
H(18) H 0.1948 0.1021 0.4257 0.0501 Uiso 1.00 calc .
H(19) H 0.1927 0.1924 0.0975 0.0622 Uiso 1.00 calc .
H(20) H 0.1259 0.1787 -0.0287 0.0682 Uiso 1.00 calc .
H(21) H 0.1226 0.1020 -0.0873 0.0758 Uiso 1.00 calc .
H(22) H 0.1895 0.0466 -0.0191 0.0616 Uiso 1.00 calc .
H(23) H 0.2611 0.0045 0.0406 0.0628 Uiso 1.00 calc .
H(24) H 0.3273 -0.0417 0.1300 0.0598 Uiso 1.00 calc .
H(25) H 0.3789 -0.0182 0.2598 0.0693 Uiso 1.00 calc .
H(26) H 0.3586 0.0553 0.3029 0.0560 Uiso 1.00 calc .
H(27) H 0.2857 0.0648 0.3747 0.0404 Uiso 1.00 calc .
H(28) H 0.3192 -0.0911 0.4830 0.0533 Uiso 1.00 calc .
H(29) H 0.1157 0.0983 0.2851 0.0488 Uiso 1.00 calc .
H(30) H 0.0720 0.0853 0.2037 0.0488 Uiso 1.00 calc .
H(31) H 0.1100 -0.0367 0.1934 0.0543 Uiso 1.00 calc .
H(32) H 0.0733 0.0032 0.1426 0.0543 Uiso 1.00 calc .
H(33) H 0.1015 0.0732 0.0917 0.0433 Uiso 1.00 calc .
H(34) H 0.1577 0.0811 0.1254 0.0433 Uiso 1.00 calc .
H(35) H 0.1108 0.1720 0.2023 0.0640 Uiso 1.00 calc .
H(36) H 0.1246 0.1657 0.1393 0.0640 Uiso 1.00 calc .
H(37) H 0.0752 0.1449 0.1266 0.0640 Uiso 1.00 calc .
H(38) H 0.0877 0.0254 0.3319 0.0771 Uiso 1.00 calc .
H(39) H 0.0480 0.0121 0.2477 0.0771 Uiso 1.00 calc .
H(40) H 0.0872 -0.0255 0.3005 0.0771 Uiso 1.00 calc .
H(41) H 0.1004 -0.0065 0.0457 0.0557 Uiso 1.00 calc .
H(42) H 0.1555 0.0004 0.0703 0.0557 Uiso 1.00 calc .
H(43) H 0.1392 -0.0452 0.0952 0.0557 Uiso 1.00 calc .
H(44) H 0.4367 0.1955 0.5592 0.0455 Uiso 1.00 calc .
H(45) H 0.3809 0.1851 0.5252 0.0455 Uiso 1.00 calc .
H(46) H 0.4964 0.1240 0.6066 0.0562 Uiso 1.00 calc .
H(47) H 0.4782 0.0739 0.6145 0.0562 Uiso 1.00 calc .
H(48) H 0.4323 0.1255 0.3985 0.0493 Uiso 1.00 calc .
H(49) H 0.4733 0.1540 0.4680 0.0493 Uiso 1.00 calc .
H(50) H 0.4390 0.2335 0.4544 0.0467 Uiso 1.00 calc .
H(51) H 0.4026 0.2174 0.3702 0.0467 Uiso 1.00 calc .
H(52) H 0.3824 0.2399 0.4188 0.0467 Uiso 1.00 calc .
H(53) H 0.4395 0.1092 0.6908 0.0598 Uiso 1.00 calc .
H(54) H 0.4606 0.1587 0.6873 0.0598 Uiso 1.00 calc .
H(55) H 0.4043 0.1528 0.6556 0.0598 Uiso 1.00 calc .
H(56) H 0.5135 0.0357 0.5359 0.0596 Uiso 1.00 calc .
H(57) H 0.4979 0.0570 0.4556 0.0596 Uiso 1.00 calc .
H(58) H 0.5327 0.0858 0.5299 0.0596 Uiso 1.00 calc .
H(59) H 0.3973 -0.0461 0.6026 0.0678 Uiso 1.00 calc .
H(60) H 0.4149 -0.0631 0.5475 0.0678 Uiso 1.00 calc .
H(61) H 0.4217 -0.0100 0.5737 0.0678 Uiso 1.00 calc .
H(62) H 0.1948 -0.0742 0.3189 0.0542 Uiso 1.00 calc .
H(63) H 0.2344 -0.1141 0.3426 0.0542 Uiso 1.00 calc .
H(64) H 0.2167 -0.0992 0.3983 0.0542 Uiso 1.00 calc .

loop_
_atom_site_aniso_label
_atom_site_aniso_U_11
_atom_site_aniso_U_22
_atom_site_aniso_U_33
_atom_site_aniso_U_12
_atom_site_aniso_U_13
_atom_site_aniso_U_23
Cu(2) 0.0499(9) 0.0227(7) 0.0412(8) -0.0006(8) 0.0216(7) -0.0012(7)
Cu(1) 0.0552(10) 0.0218(7) 0.0463(9) -0.0003(8) 0.0239(7) -0.0045(7)
P(1) 0.056(2) 0.023(2) 0.043(2) 0.001(2) 0.024(2) -0.002(2)
O(1) 0.058(6) 0.025(4) 0.047(5) 0.008(4) 0.024(4) -0.004(4)
O(2) 0.048(5) 0.025(4) 0.037(5) -0.002(4) 0.019(4) 0.001(4)
O(3) 0.058(5) 0.022(4) 0.048(5) -0.004(4) 0.027(4) -0.007(4)
O(4) 0.048(5) 0.035(4) 0.037(5) 0.012(4) 0.015(4) 0.009(4)
O(101) 0.035(5) 0.029(4) 0.052(5) 0.001(4) 0.021(4) -0.007(4)
O(102) 0.032(5) 0.025(4) 0.044(5) -0.005(4) 0.009(4) -0.011(4)
O(103) 0.055(5) 0.029(4) 0.044(5) 0.005(4) 0.020(4) -0.004(4)
O(104) 0.071(6) 0.029(4) 0.045(5) 0.008(4) 0.030(4) 0.003(4)
O(201) 0.044(5) 0.033(4) 0.040(5) -0.012(4) 0.021(4) -0.007(4)
O(202) 0.048(6) 0.031(4) 0.049(5) -0.004(4) 0.017(4) -0.003(4)
O(203) 0.062(6) 0.026(4) 0.050(5) -0.007(4) 0.028(4) -0.002(4)
O(204) 0.075(6) 0.040(5) 0.055(5) 0.005(5) 0.041(4) 0.002(4)
N(1) 0.047(7) 0.031(5) 0.031(6) 0.014(5) 0.007(5) 0.005(5)
N(2) 0.045(7) 0.035(6) 0.047(6) -0.002(5) 0.017(5) -0.004(5)
N(3) 0.041(6) 0.023(5) 0.066(7) 0.010(5) 0.029(5) 0.004(5)
N(4) 0.053(7) 0.023(5) 0.033(6) -0.005(5) 0.017(5) -0.004(4)
N(101) 0.051(7) 0.009(4) 0.042(6) 0.003(5) 0.010(5) 0.000(4)
N(201) 0.047(7) 0.016(5) 0.043(6) -0.003(5) 0.007(5) 0.002(5)

loop_
_atom_type_symbol
_atom_type_description
_atom_type_scat_dispersion_real
_atom_type_scat_dispersion_imag
_atom_type_scat_source
C C 0.003 0.002
;International Tables for Crystallography
(1992, Vol. C, Tables 4.2.6.8 and 6.1.1.1)
;
H H 0.000 0.000
;International Tables for Crystallography
(1992, Vol. C, Table 6.1.1.2)
;
Cu Cu 0.320 1.265
;International Tables for Crystallography
(1992, Vol. C, Tables 4.2.6.8 and 6.1.1.1)
;
N N 0.006 0.003
;International Tables for Crystallography
(1992, Vol. C, Tables 4.2.6.8 and 6.1.1.1)
;
O O 0.011 0.006
;International Tables for Crystallography
(1992, Vol. C, Tables 4.2.6.8 and 6.1.1.1)
;
P P 0.102 0.094
;International Tables for Crystallography
(1992, Vol. C, Tables 4.2.6.8 and 6.1.1.1)
;

loop_
_geom_angle_atom_site_label_1
_geom_angle_atom_site_label_2
_geom_angle_atom_site_label_3
_geom_angle
_geom_angle_site_symmetry_1
_geom_angle_publ_flag
O(2) Cu(2) O(102) 97.2(3) . yes
O(2) Cu(2) O(201) 92.6(3) . yes
O(2) Cu(2) N(3) 93.6(3) . yes
O(2) Cu(2) N(4) 158.2(4) . yes
O(102) Cu(2) O(201) 106.5(3) . yes
O(102) Cu(2) N(3) 85.8(3) . yes
O(102) Cu(2) N(4) 103.0(4) . yes
O(201) Cu(2) N(3) 165.5(4) . yes
O(201) Cu(2) N(4) 89.6(4) . yes
N(3) Cu(2) N(4) 79.9(4) . yes
O(1) Cu(1) O(101) 92.9(3) . yes
O(1) Cu(1) O(202) 96.8(3) . yes
O(1) Cu(1) N(1) 90.8(3) . yes
O(1) Cu(1) N(2) 159.9(4) . yes
O(101) Cu(1) O(202) 106.2(3) . yes
O(101) Cu(1) N(1) 164.3(4) . yes
O(101) Cu(1) N(2) 91.2(4) . yes
O(202) Cu(1) N(1) 88.4(4) . yes
O(202) Cu(1) N(2) 100.9(4) . yes
N(1) Cu(1) N(2) 80.4(4) . yes
O(1) P(1) O(2) 121.7(5) . yes
O(1) P(1) O(3) 110.5(5) . yes
O(1) P(1) O(4) 103.3(5) . yes
O(2) P(1) O(3) 105.8(5) . yes
O(2) P(1) O(4) 110.4(5) . yes
O(3) P(1) O(4) 103.9(4) . yes
Cu(1) O(1) P(1) 144.6(6) . yes
Cu(2) O(2) P(1) 137.6(5) . yes
P(1) O(3) C(21) 130.4(8) . yes
P(1) O(4) C(27) 120.4(7) . yes
Cu(1) O(101) C(101) 126.9(8) . yes
Cu(2) O(102) C(101) 156.6(8) . yes
Cu(2) O(201) C(201) 128.3(8) . yes
Cu(1) O(202) C(201) 153.3(8) . yes
O(312) O(312) N(301) 100(3) 3_756 yes
Cu(1) N(1) C(11) 127.7(9) . yes
Cu(1) N(1) C(15) 115.1(7) . yes
C(11) N(1) C(15) 116(1) . yes
Cu(1) N(2) C(16) 115.2(8) . yes
Cu(1) N(2) C(20) 123.7(9) . yes
C(16) N(2) C(20) 121(1) . yes
Cu(2) N(3) C(1) 125.2(8) . yes
Cu(2) N(3) C(5) 115.1(8) . yes
C(1) N(3) C(5) 118.4(10) . yes
Cu(2) N(4) C(6) 117.3(8) . yes
Cu(2) N(4) C(10) 124.3(8) . yes
C(6) N(4) C(10) 118(1) . yes
C(102) N(101) C(103) 125(1) . yes
C(102) N(101) C(302) 115(1) . yes
C(103) N(101) C(302) 118.3(10) . yes
C(202) N(201) C(203) 124.9(10) . yes
C(202) N(201) C(306) 117(1) . yes
C(203) N(201) C(306) 116(1) . yes
O(311) N(301) O(312) 103(2) . yes
O(311) N(301) O(313) 126(3) . yes
O(312) N(301) O(313) 129(2) . yes
O(321) N(302) O(322) 143(3) . yes
O(321) N(302) O(323) 113(2) . yes
O(322) N(302) O(323) 103(2) . yes
N(3) C(1) C(2) 121(1) . yes
C(1) C(2) C(3) 118(1) . yes
C(2) C(3) C(4) 121(1) . yes
C(3) C(4) C(5) 117(1) . yes
N(3) C(5) C(4) 122(1) . yes
N(3) C(5) C(6) 114.4(10) . yes
C(4) C(5) C(6) 123(1) . yes
N(4) C(6) C(5) 112.4(10) . yes
N(4) C(6) C(7) 121(1) . yes
C(5) C(6) C(7) 125(1) . yes
C(6) C(7) C(8) 117(1) . yes
C(7) C(8) C(9) 123(1) . yes
C(8) C(9) C(10) 117(1) . yes
N(4) C(10) C(9) 121(1) . yes
N(1) C(11) C(12) 125(1) . yes
C(11) C(12) C(13) 114(1) . yes
C(12) C(13) C(14) 122(1) . yes
C(13) C(14) C(15) 116(1) . yes
N(1) C(15) C(14) 123(1) . yes
N(1) C(15) C(16) 112.3(10) . yes
C(14) C(15) C(16) 123(1) . yes
N(2) C(16) C(15) 116(1) . yes
N(2) C(16) C(17) 121(1) . yes
C(15) C(16) C(17) 122(1) . yes
C(16) C(17) C(18) 115(1) . yes
C(17) C(18) C(19) 123(1) . yes
C(18) C(19) C(20) 117(1) . yes
N(2) C(20) C(19) 121(1) . yes
O(3) C(21) C(22) 122(1) . yes
O(3) C(21) C(26) 117(1) . yes
C(22) C(21) C(26) 120(1) . yes
C(21) C(22) C(23) 120(1) . yes
C(22) C(23) C(24) 116(1) . yes
C(23) C(24) C(25) 124(1) . yes
C(24) C(25) C(26) 117(1) . yes
C(21) C(26) C(25) 120(1) . yes
O(4) C(27) C(28) 117(1) . yes
O(4) C(27) C(32) 119(1) . yes
C(28) C(27) C(32) 123(1) . yes
C(27) C(28) C(29) 116(1) . yes
C(28) C(29) C(30) 120(1) . yes
C(29) C(30) C(31) 122(1) . yes
C(30) C(31) C(32) 117(1) . yes
C(27) C(32) C(31) 119(1) . yes
O(101) C(101) O(102) 125(1) . yes
O(101) C(101) C(107) 116(1) . yes
O(102) C(101) C(107) 117(1) . yes
O(104) C(102) N(101) 118(1) . yes
O(104) C(102) C(109) 124(1) . yes
N(101) C(102) C(109) 116(1) . yes
O(103) C(103) N(101) 119(1) . yes
O(103) C(103) C(111) 125(1) . yes
N(101) C(103) C(111) 114(1) . yes
C(101) C(107) C(104) 102.3(9) . yes
C(101) C(107) C(108) 112(1) . yes
C(101) C(107) C(112) 111.6(10) . yes
C(104) C(107) C(108) 109.3(9) . yes
C(104) C(107) C(112) 108(1) . yes
C(108) C(107) C(112) 112.2(10) . yes
C(107) C(108) C(109) 116.3(10) . yes
C(102) C(109) C(105) 107(1) . yes
C(102) C(109) C(108) 107.9(9) . yes
C(102) C(109) C(110) 108.8(10) . yes
C(105) C(109) C(108) 109.0(10) . yes
C(105) C(109) C(110) 114(1) . yes
C(108) C(109) C(110) 108(1) . yes
C(109) C(110) C(111) 111(1) . yes
C(103) C(111) C(106) 107(1) . yes
C(103) C(111) C(110) 111(1) . yes
C(103) C(111) C(112) 108.9(10) . yes
C(106) C(111) C(110) 109(1) . yes
C(106) C(111) C(112) 108(1) . yes
C(110) C(111) C(112) 111(1) . yes
C(107) C(112) C(111) 115(1) . yes
O(201) C(201) O(202) 124(1) . yes
O(201) C(201) C(207) 115(1) . yes
O(202) C(201) C(207) 120(1) . yes
O(203) C(202) N(201) 119(1) . yes
O(203) C(202) C(209) 122(1) . yes
N(201) C(202) C(209) 117(1) . yes
O(204) C(203) N(201) 118(1) . yes
O(204) C(203) C(211) 124(1) . yes
N(201) C(203) C(211) 117(1) . yes
C(201) C(207) C(204) 102.8(9) . yes
C(201) C(207) C(208) 113.4(10) . yes
C(201) C(207) C(212) 112(1) . yes
C(204) C(207) C(208) 107(1) . yes
C(204) C(207) C(212) 107.6(10) . yes
C(208) C(207) C(212) 112.4(9) . yes
C(207) C(208) C(209) 114(1) . yes
C(202) C(209) C(205) 108(1) . yes
C(202) C(209) C(208) 110.1(10) . yes
C(202) C(209) C(210) 111(1) . yes
C(205) C(209) C(208) 108(1) . yes
C(205) C(209) C(210) 109(1) . yes
C(208) C(209) C(210) 109.3(10) . yes
C(209) C(210) C(211) 108(1) . yes
C(203) C(211) C(206) 110(1) . yes
C(203) C(211) C(210) 108(1) . yes
C(203) C(211) C(212) 113.3(10) . yes
C(206) C(211) C(210) 110(1) . yes
C(206) C(211) C(212) 106(1) . yes
C(210) C(211) C(212) 107(1) . yes
C(207) C(212) C(211) 115.0(10) . yes
C(302) C(301) C(306) 121(1) . yes
N(101) C(302) C(301) 120(1) . yes
N(101) C(302) C(303) 120.7(10) . yes
C(301) C(302) C(303) 118(1) . yes
C(302) C(303) C(304) 118(1) . yes
C(302) C(303) C(307) 119(1) . yes
C(304) C(303) C(307) 121(1) . yes
C(303) C(304) C(305) 123(1) . yes
C(304) C(305) C(306) 117(1) . yes
C(304) C(305) C(308) 122(1) . yes
C(306) C(305) C(308) 119(1) . yes
N(201) C(306) C(301) 122(1) . yes
N(201) C(306) C(305) 118(1) . yes
C(301) C(306) C(305) 119(1) . yes

loop_
_geom_bond_atom_site_label_1
_geom_bond_atom_site_label_2
_geom_bond_distance
_geom_bond_site_symmetry_2
_geom_bond_publ_flag
Cu(2) O(2) 1.999(8) . yes
Cu(2) O(102) 2.211(9) . yes
Cu(2) O(201) 1.944(7) . yes
Cu(2) N(3) 2.044(10) . yes
Cu(2) N(4) 2.00(1) . yes
Cu(1) O(1) 1.980(7) . yes
Cu(1) O(101) 1.954(7) . yes
Cu(1) O(202) 2.177(10) . yes
Cu(1) N(1) 2.045(9) . yes
Cu(1) N(2) 2.02(1) . yes
P(1) O(1) 1.512(9) . yes
P(1) O(2) 1.499(9) . yes
P(1) O(3) 1.618(8) . yes
P(1) O(4) 1.619(8) . yes
O(3) C(21) 1.39(1) . yes
O(4) C(27) 1.43(1) . yes
O(101) C(101) 1.26(1) . yes
O(102) C(101) 1.25(1) . yes
O(103) C(103) 1.20(1) . yes
O(104) C(102) 1.22(1) . yes
O(201) C(201) 1.31(1) . yes
O(202) C(201) 1.26(1) . yes
O(203) C(202) 1.22(1) . yes
O(204) C(203) 1.22(1) . yes
O(311) N(301) 1.18(3) . yes
O(312) O(312) 1.42(4) 3_756 yes
O(312) N(301) 1.23(3) . yes
O(313) N(301) 1.31(3) . yes
O(321) N(302) 1.05(3) . yes
O(322) N(302) 1.16(3) . yes
O(323) N(302) 1.30(2) . yes
O(401) C(401) 1.76(4) . yes
O(402) C(402) 1.50(2) . yes
N(1) C(11) 1.32(2) . yes
N(1) C(15) 1.39(1) . yes
N(2) C(16) 1.35(1) . yes
N(2) C(20) 1.34(1) . yes
N(3) C(1) 1.38(1) . yes
N(3) C(5) 1.37(1) . yes
N(4) C(6) 1.40(1) . yes
N(4) C(10) 1.36(1) . yes
N(101) C(102) 1.46(2) . yes
N(101) C(103) 1.42(2) . yes
N(101) C(302) 1.44(1) . yes
N(201) C(202) 1.42(2) . yes
N(201) C(203) 1.45(2) . yes
N(201) C(306) 1.43(1) . yes
C(1) C(2) 1.43(2) . yes
C(2) C(3) 1.34(2) . yes
C(3) C(4) 1.44(2) . yes
C(4) C(5) 1.38(1) . yes
C(5) C(6) 1.49(2) . yes
C(6) C(7) 1.39(2) . yes
C(7) C(8) 1.40(2) . yes
C(8) C(9) 1.36(2) . yes
C(9) C(10) 1.42(2) . yes
C(11) C(12) 1.40(2) . yes
C(12) C(13) 1.40(2) . yes
C(13) C(14) 1.39(2) . yes
C(14) C(15) 1.36(2) . yes
C(15) C(16) 1.49(2) . yes
C(16) C(17) 1.48(2) . yes
C(17) C(18) 1.36(2) . yes
C(18) C(19) 1.40(2) . yes
C(19) C(20) 1.42(2) . yes
C(21) C(22) 1.37(2) . yes
C(21) C(26) 1.38(2) . yes
C(22) C(23) 1.44(2) . yes
C(23) C(24) 1.36(2) . yes
C(24) C(25) 1.37(2) . yes
C(25) C(26) 1.40(2) . yes
C(27) C(28) 1.39(2) . yes
C(27) C(32) 1.34(2) . yes
C(28) C(29) 1.42(2) . yes
C(29) C(30) 1.35(2) . yes
C(30) C(31) 1.37(2) . yes
C(31) C(32) 1.44(2) . yes
C(101) C(107) 1.59(2) . yes
C(102) C(109) 1.54(2) . yes
C(103) C(111) 1.53(2) . yes
C(104) C(107) 1.58(2) . yes
C(105) C(109) 1.51(2) . yes
C(106) C(111) 1.58(2) . yes
C(107) C(108) 1.52(2) . yes
C(107) C(112) 1.53(2) . yes
C(108) C(109) 1.58(2) . yes
C(109) C(110) 1.53(2) . yes
C(110) C(111) 1.49(2) . yes
C(111) C(112) 1.57(2) . yes
C(201) C(207) 1.57(2) . yes
C(202) C(209) 1.49(2) . yes
C(203) C(211) 1.50(2) . yes
C(204) C(207) 1.54(2) . yes
C(205) C(209) 1.54(2) . yes
C(206) C(211) 1.53(2) . yes
C(207) C(208) 1.54(2) . yes
C(207) C(212) 1.56(2) . yes
C(208) C(209) 1.59(2) . yes
C(209) C(210) 1.57(2) . yes
C(210) C(211) 1.58(2) . yes
C(211) C(212) 1.59(2) . yes
C(301) C(302) 1.42(2) . yes
C(301) C(306) 1.38(2) . yes
C(302) C(303) 1.44(2) . yes
C(303) C(304) 1.38(2) . yes
C(303) C(307) 1.52(2) . yes
C(304) C(305) 1.38(2) . yes
C(305) C(306) 1.46(2) . yes
C(305) C(308) 1.53(2) . yes
